data_4073170
loop_
_publ_author_name
'Weng, Zhiqiang'
'Teo, Shihui'
'Liu, Zhi-Pan'
'Hor, T. S. Andy'

_publ_section_title
;
 A Strange Nickel(I)&#x2212;Nickel(0) Binuclear Complex and Its Unexpected
 Ethylene Oligomerization
;
_journal_issue 12
_journal_name_full Organometallics
_journal_page_first 2950
_journal_paper_doi 10.1021/om0701322
_journal_volume 26
_journal_year 2007
_chemical_formula_sum 'C65 H54 Cl3 F10 Fe2 N2 Ni2 P2'
_chemical_formula_weight 1450.51
_chemical_name_systematic
; 
 ? 
;
_space_group_IT_number 2
_symmetry_cell_setting triclinic
_symmetry_space_group_name_Hall '-P 1'
_symmetry_space_group_name_H-M 'P -1'
_atom_sites_solution_hydrogens geom
_atom_sites_solution_primary direct
_atom_sites_solution_secondary difmap
_audit_creation_method SHELXL-97
_cell_angle_alpha 100.472(3)
_cell_angle_beta 106.307(3)
_cell_angle_gamma 90.936(4)
_cell_formula_units_Z 2
_cell_length_a 12.867(2)
_cell_length_b 14.027(2)
_cell_length_c 17.800(3)
_cell_measurement_reflns_used 3440
_cell_measurement_temperature 223(2)
_cell_measurement_theta_max 21.99
_cell_measurement_theta_min 2.21
_cell_volume 3024.3(8)
_computing_cell_refinement 'Bruker SMART'
_computing_data_collection 'Bruker SMART'
_computing_data_reduction 'Bruker SAINT'
_computing_molecular_graphics 'Bruker SHELXTL'
_computing_publication_material 'Bruker SHELXTL'
_computing_structure_refinement 'SHELXL-97 (Sheldrick, 1997)'
_computing_structure_solution 'SHELXS-97 (Sheldrick, 1990)'
_diffrn_ambient_temperature 223(2)
_diffrn_measured_fraction_theta_full 0.848
_diffrn_measured_fraction_theta_max 0.848
_diffrn_measurement_device_type 'CCD area detector'
_diffrn_measurement_method 'phi and omega scans'
_diffrn_radiation_monochromator graphite
_diffrn_radiation_source 'fine-focus sealed tube'
_diffrn_radiation_type MoK\a
_diffrn_radiation_wavelength 0.71073
_diffrn_reflns_av_R_equivalents 0.1064
_diffrn_reflns_av_sigmaI/netI 0.2140
_diffrn_reflns_limit_h_max 15
_diffrn_reflns_limit_h_min -15
_diffrn_reflns_limit_k_max 16
_diffrn_reflns_limit_k_min -16
_diffrn_reflns_limit_l_max 21
_diffrn_reflns_limit_l_min -21
_diffrn_reflns_number 25829
_diffrn_reflns_theta_full 25.00
_diffrn_reflns_theta_max 25.00
_diffrn_reflns_theta_min 1.48
_exptl_absorpt_coefficient_mu 1.343
_exptl_absorpt_correction_T_max 0.7940
_exptl_absorpt_correction_T_min 0.6581
_exptl_absorpt_correction_type 'Sadabs, (Sheldrick 2001)'
_exptl_crystal_colour red
_exptl_crystal_density_diffrn 1.593
_exptl_crystal_density_meas 0
_exptl_crystal_density_method 'not measured'
_exptl_crystal_description block
_exptl_crystal_F_000 1474
_exptl_crystal_size_max 0.34
_exptl_crystal_size_mid 0.20
_exptl_crystal_size_min 0.18
_refine_diff_density_max 1.087
_refine_diff_density_min -0.457
_refine_diff_density_rms 0.112
_refine_ls_extinction_method none
_refine_ls_goodness_of_fit_ref 0.811
_refine_ls_hydrogen_treatment mixed
_refine_ls_matrix_type full
_refine_ls_number_parameters 740
_refine_ls_number_reflns 9040
_refine_ls_number_restraints 11
_refine_ls_restrained_S_all 0.811
_refine_ls_R_factor_all 0.1330
_refine_ls_R_factor_gt 0.0695
_refine_ls_shift/su_max 0.000
_refine_ls_shift/su_mean 0.000
_refine_ls_structure_factor_coef Fsqd
_refine_ls_weighting_details 'calc w=1/[\s^2^(Fo^2^)+(0.0683P)^2^+0.0000P] where P=(Fo^2^+2Fc^2^)/3'
_refine_ls_weighting_scheme calc
_refine_ls_wR_factor_gt 0.1598
_refine_ls_wR_factor_ref 0.1711
_reflns_number_gt 4297
_reflns_number_total 9040
_reflns_threshold_expression >2sigma(I)
_cod_data_source_file om0701322-file002.cif
_cod_data_source_block 5429
_cod_depositor_comments
;
The following automatic conversions were performed:

'_symmetry_cell_setting' value 'Triclinic' changed to 'triclinic'
according to /home/saulius/struct/CIF-dictionaries/cif_core.dic
dictionary named 'cif_core.dic' version 2.4.1 from 2010-06-29.

Automatic conversion script
Id: cif_fix_values 1715 2011-07-08 13:25:40Z adriana 
;
_cod_original_cell_volume 3024.2(8)
_cod_original_sg_symbol_H-M P-1
_cod_database_code 4073170

loop_
_symmetry_equiv_pos_as_xyz
'x, y, z'
'-x, -y, -z'

loop_
_atom_site_label
_atom_site_type_symbol
_atom_site_fract_x
_atom_site_fract_y
_atom_site_fract_z
_atom_site_U_iso_or_equiv
_atom_site_adp_type
_atom_site_occupancy
_atom_site_symmetry_multiplicity
_atom_site_calc_flag
_atom_site_refinement_flags
Ni1 Ni 0.00307(7) 0.63471(7) 0.32111(5) 0.0299(3) Uani 1 1 d .
Ni2 Ni -0.02518(8) 0.81249(7) 0.25185(6) 0.0323(3) Uani 1 1 d .
Fe1 Fe 0.21322(9) 0.74489(8) 0.51577(7) 0.0371(3) Uani 1 1 d .
Fe2 Fe 0.06080(10) 0.82062(8) 0.06158(6) 0.0370(3) Uani 1 1 d .
Cl1 Cl -0.11269(16) 0.87562(14) 0.34154(12) 0.0410(5) Uani 1 1 d .
P1 P 0.16581(16) 0.59155(14) 0.33992(12) 0.0331(5) Uani 1 1 d .
P2 P 0.05778(17) 0.94061(14) 0.24009(12) 0.0338(5) Uani 1 1 d .
F1 F -0.2824(4) 0.7405(4) 0.4181(3) 0.0558(13) Uani 1 1 d .
F2 F -0.4731(4) 0.6399(5) 0.3909(4) 0.0803(18) Uani 1 1 d .
F3 F -0.5055(4) 0.4538(5) 0.3069(4) 0.091(2) Uani 1 1 d .
F4 F -0.3437(4) 0.3706(4) 0.2561(3) 0.0702(16) Uani 1 1 d .
F5 F -0.1511(4) 0.4668(3) 0.2879(3) 0.0458(11) Uani 1 1 d .
F6 F -0.2662(4) 0.7429(5) 0.1999(5) 0.109(3) Uani 1 1 d .
F7 F -0.4452(5) 0.6296(6) 0.1236(5) 0.126(3) Uani 1 1 d .
F8 F -0.4348(5) 0.4435(5) 0.0523(4) 0.089(2) Uani 1 1 d .
F9 F -0.2370(5) 0.3775(4) 0.0552(4) 0.102(2) Uani 1 1 d .
F10 F -0.0564(4) 0.4892(4) 0.1319(4) 0.086(2) Uani 1 1 d .
N1 N -0.1096(5) 0.6617(4) 0.3751(3) 0.0310(14) Uani 1 1 d .
N2 N -0.0547(4) 0.6728(4) 0.2191(3) 0.0294(14) Uani 1 1 d .
C1 C -0.0109(6) 0.6297(6) 0.4239(4) 0.0326(17) Uani 1 1 d .
H1 H -0.0192 0.5628 0.4329 0.039 Uiso 1 1 calc R
C2 C 0.0147(6) 0.7131(5) 0.1791(4) 0.0317(17) Uani 1 1 d .
H2 H 0.0914 0.6979 0.1984 0.038 Uiso 1 1 calc R
C3 C -0.2090(6) 0.6069(6) 0.3548(4) 0.0317(17) Uani 1 1 d .
C4 C -0.2957(7) 0.6478(6) 0.3800(5) 0.044(2) Uani 1 1 d .
C5 C -0.3934(7) 0.5969(8) 0.3638(6) 0.058(3) Uani 1 1 d .
C6 C -0.4089(7) 0.5030(7) 0.3229(6) 0.057(3) Uani 1 1 d .
C7 C -0.3281(7) 0.4614(6) 0.2969(5) 0.045(2) Uani 1 1 d .
C8 C -0.2307(6) 0.5114(6) 0.3149(5) 0.0388(19) Uani 1 1 d .
C9 C -0.1530(6) 0.6213(5) 0.1711(5) 0.0342(18) Uani 1 1 d .
C10 C -0.2541(7) 0.6514(7) 0.1667(5) 0.049(2) Uani 1 1 d .
C11 C -0.3459(7) 0.5954(8) 0.1249(6) 0.064(3) Uani 1 1 d .
C12 C -0.3436(8) 0.5018(8) 0.0876(6) 0.058(3) Uani 1 1 d .
C13 C -0.2439(8) 0.4685(6) 0.0896(5) 0.053(2) Uani 1 1 d .
C14 C -0.1523(7) 0.5262(6) 0.1293(5) 0.045(2) Uani 1 1 d .
C15 C 0.0554(6) 0.6977(6) 0.4947(4) 0.0340(18) Uani 1 1 d .
C16 C 0.1225(7) 0.6691(7) 0.5642(5) 0.051(2) Uani 1 1 d .
H16 H 0.1319 0.6013 0.5722 0.061 Uiso 1 1 calc R
C17 C 0.1738(7) 0.7546(8) 0.6206(5) 0.058(3) Uani 1 1 d .
H17 H 0.2249 0.7571 0.6743 0.070 Uiso 1 1 calc R
C18 C 0.1374(7) 0.8324(7) 0.5866(5) 0.056(2) Uani 1 1 d .
H18 H 0.1605 0.9013 0.6116 0.067 Uiso 1 1 calc R
C19 C 0.0661(6) 0.8001(6) 0.5091(5) 0.043(2) Uani 1 1 d .
H19 H 0.0294 0.8420 0.4719 0.051 Uiso 1 1 calc R
C20 C 0.2586(6) 0.6775(6) 0.4205(5) 0.0374(19) Uani 1 1 d .
C21 C 0.2606(6) 0.7807(6) 0.4242(5) 0.040(2) Uani 1 1 d .
H21 H 0.2184 0.8148 0.3827 0.048 Uiso 1 1 calc R
C22 C 0.3359(7) 0.8246(7) 0.4985(6) 0.056(3) Uani 1 1 d .
H22 H 0.3534 0.8953 0.5182 0.067 Uiso 1 1 calc R
C23 C 0.3777(7) 0.7522(7) 0.5400(6) 0.055(2) Uani 1 1 d .
H23 H 0.4304 0.7628 0.5939 0.066 Uiso 1 1 calc R
C24 C 0.3317(6) 0.6602(6) 0.4920(5) 0.045(2) Uani 1 1 d .
H24 H 0.3470 0.5960 0.5065 0.054 Uiso 1 1 calc R
C25 C -0.0182(6) 0.7177(5) 0.0952(4) 0.0352(18) Uani 1 1 d .
C26 C 0.0369(7) 0.6729(6) 0.0393(4) 0.043(2) Uani 1 1 d .
H26 H 0.0947 0.6273 0.0503 0.051 Uiso 1 1 calc R
C27 C -0.0020(8) 0.7070(6) -0.0328(5) 0.053(2) Uani 1 1 d .
H27 H 0.0229 0.6895 -0.0810 0.063 Uiso 1 1 calc R
C28 C -0.0831(7) 0.7721(7) -0.0228(5) 0.052(2) Uani 1 1 d .
H28 H -0.1246 0.8081 -0.0631 0.063 Uiso 1 1 calc R
C29 C -0.0926(6) 0.7782(6) 0.0553(5) 0.042(2) Uani 1 1 d .
H29 H -0.1426 0.8187 0.0784 0.051 Uiso 1 1 calc R
C30 C 0.1221(6) 0.9256(5) 0.1593(4) 0.0335(18) Uani 1 1 d .
C31 C 0.0897(7) 0.9682(6) 0.0886(4) 0.043(2) Uani 1 1 d .
H31 H 0.0362 1.0176 0.0775 0.052 Uiso 1 1 calc R
C32 C 0.1539(8) 0.9269(6) 0.0403(5) 0.051(2) Uani 1 1 d .
H32 H 0.1487 0.9402 -0.0133 0.062 Uiso 1 1 calc R
C33 C 0.2185(8) 0.8599(7) 0.0745(6) 0.056(2) Uani 1 1 d .
H33 H 0.2689 0.8203 0.0512 0.068 Uiso 1 1 calc R
C34 C 0.2023(7) 0.8600(6) 0.1511(5) 0.046(2) Uani 1 1 d .
H34 H 0.2392 0.8206 0.1902 0.056 Uiso 1 1 calc R
C1A C 0.1931(6) 0.4742(5) 0.3723(5) 0.0366(18) Uani 1 1 d .
C2A C 0.2983(7) 0.4457(6) 0.3898(5) 0.050(2) Uani 1 1 d .
H2A H 0.3559 0.4876 0.3894 0.059 Uiso 1 1 calc R
C3A C 0.3168(8) 0.3562(7) 0.4077(6) 0.061(3) Uani 1 1 d .
H3A H 0.3880 0.3361 0.4193 0.073 Uiso 1 1 calc R
C4A C 0.2337(10) 0.2946(7) 0.4090(6) 0.063(3) Uani 1 1 d .
H4A H 0.2480 0.2332 0.4219 0.076 Uiso 1 1 calc R
C5A C 0.1317(8) 0.3225(6) 0.3917(6) 0.053(2) Uani 1 1 d .
H5A H 0.0743 0.2799 0.3912 0.064 Uiso 1 1 calc R
C6A C 0.1114(7) 0.4128(6) 0.3749(5) 0.043(2) Uani 1 1 d .
H6A H 0.0403 0.4329 0.3651 0.051 Uiso 1 1 calc R
C1B C 0.2287(6) 0.5758(6) 0.2587(5) 0.0372(19) Uani 1 1 d .
C2B C 0.1937(7) 0.4960(6) 0.1956(5) 0.050(2) Uani 1 1 d .
H2B H 0.1384 0.4516 0.1959 0.060 Uiso 1 1 calc R
C3B C 0.2384(8) 0.4813(8) 0.1333(6) 0.064(3) Uani 1 1 d .
H3B H 0.2148 0.4267 0.0919 0.077 Uiso 1 1 calc R
C4B C 0.3181(8) 0.5470(8) 0.1321(6) 0.062(3) Uani 1 1 d .
H4B H 0.3508 0.5361 0.0905 0.074 Uiso 1 1 calc R
C5B C 0.3499(7) 0.6271(8) 0.1903(5) 0.057(3) Uani 1 1 d .
H5B H 0.4022 0.6727 0.1872 0.069 Uiso 1 1 calc R
C6B C 0.3074(6) 0.6437(6) 0.2544(5) 0.0403(19) Uani 1 1 d .
H6B H 0.3308 0.6995 0.2946 0.048 Uiso 1 1 calc R
C1C C -0.0274(7) 1.0394(5) 0.2188(4) 0.0363(19) Uani 1 1 d .
C2C C -0.1396(7) 1.0208(6) 0.1884(5) 0.048(2) Uani 1 1 d .
H2C H -0.1703 0.9574 0.1815 0.057 Uiso 1 1 calc R
C3C C -0.2072(9) 1.0944(9) 0.1681(6) 0.067(3) Uani 1 1 d .
H3C H -0.2827 1.0803 0.1483 0.080 Uiso 1 1 calc R
C4C C -0.1642(11) 1.1868(8) 0.1767(5) 0.067(3) Uani 1 1 d .
H4C H -0.2094 1.2364 0.1623 0.081 Uiso 1 1 calc R
C5C C -0.0515(10) 1.2062(7) 0.2076(5) 0.060(3) Uani 1 1 d .
H5C H -0.0212 1.2700 0.2152 0.072 Uiso 1 1 calc R
C6C C 0.0151(8) 1.1340(6) 0.2268(5) 0.048(2) Uani 1 1 d .
H6C H 0.0907 1.1483 0.2456 0.058 Uiso 1 1 calc R
C1D C 0.1664(7) 0.9969(5) 0.3288(5) 0.0392(19) Uani 1 1 d .
C2D C 0.1428(7) 1.0209(6) 0.4011(5) 0.043(2) Uani 1 1 d .
H2D H 0.0710 1.0119 0.4028 0.051 Uiso 1 1 calc R
C3D C 0.2232(8) 1.0579(6) 0.4703(5) 0.051(2) Uani 1 1 d .
H3D H 0.2053 1.0736 0.5186 0.061 Uiso 1 1 calc R
C4D C 0.3251(8) 1.0718(6) 0.4706(5) 0.050(2) Uani 1 1 d .
H4D H 0.3783 1.0979 0.5186 0.061 Uiso 1 1 calc R
C5D C 0.3541(7) 1.0481(6) 0.3998(6) 0.055(2) Uani 1 1 d .
H5D H 0.4267 1.0565 0.3996 0.066 Uiso 1 1 calc R
C6D C 0.2726(7) 1.0116(6) 0.3296(5) 0.045(2) Uani 1 1 d .
H6D H 0.2907 0.9967 0.2814 0.054 Uiso 1 1 calc R
C1S C 0.6069(10) 0.9133(11) 0.2767(11) 0.128(6) Uani 1 1 d .
H1S1 H 0.6050 0.8870 0.2214 0.154 Uiso 1 1 calc R
H1S2 H 0.6780 0.9022 0.3109 0.154 Uiso 1 1 calc R
Cl1A Cl 0.5946(4) 1.0362(3) 0.2870(4) 0.169(2) Uani 1 1 d .
Cl1B Cl 0.5122(4) 0.8522(3) 0.2991(3) 0.1386(16) Uani 1 1 d .
C2S C 0.651(3) 0.796(3) 0.794(2) 0.368(11) Uiso 1 1 d D
H2S1 H 0.6779 0.8407 0.7670 0.552 Uiso 1 1 calc R
H2S2 H 0.5886 0.7568 0.7573 0.552 Uiso 1 1 calc R
H2S3 H 0.7075 0.7549 0.8143 0.552 Uiso 1 1 calc R
C3S C 0.617(3) 0.856(2) 0.865(2) 0.368(11) Uiso 1 1 d D
H3S1 H 0.6753 0.8991 0.9047 0.442 Uiso 1 1 calc R
H3S2 H 0.5507 0.8902 0.8493 0.442 Uiso 1 1 calc R
C4S C 0.597(3) 0.758(2) 0.889(2) 0.368(11) Uiso 1 1 d D
H4S1 H 0.5754 0.7032 0.8437 0.442 Uiso 1 1 calc R
H4S2 H 0.6574 0.7425 0.9319 0.442 Uiso 1 1 calc R
C5S C 0.503(2) 0.801(3) 0.9170(17) 0.368(11) Uiso 1 1 d D
H5S1 H 0.4602 0.7547 0.9334 0.442 Uiso 1 1 calc R
H5S2 H 0.4562 0.8376 0.8803 0.442 Uiso 1 1 calc R
C6S C 0.590(3) 0.866(3) 0.987(2) 0.368(11) Uiso 1 1 d D
H6S1 H 0.5915 0.9353 0.9855 0.442 Uiso 1 1 calc R
H6S2 H 0.6635 0.8425 0.9968 0.442 Uiso 1 1 calc R
C7S C 0.525(3) 0.836(3) 1.043(2) 0.368(11) Uiso 1 1 d D
H7S1 H 0.5753 0.8208 1.0903 0.552 Uiso 1 1 calc R
H7S2 H 0.4768 0.7786 1.0143 0.552 Uiso 1 1 calc R
H7S3 H 0.4830 0.8886 1.0575 0.552 Uiso 1 1 calc R

loop_
_atom_site_aniso_label
_atom_site_aniso_U_11
_atom_site_aniso_U_22
_atom_site_aniso_U_33
_atom_site_aniso_U_23
_atom_site_aniso_U_13
_atom_site_aniso_U_12
Ni1 0.0337(6) 0.0333(5) 0.0252(5) 0.0069(4) 0.0119(4) 0.0021(4)
Ni2 0.0414(6) 0.0322(5) 0.0248(5) 0.0044(4) 0.0128(4) 0.0003(4)
Fe1 0.0367(7) 0.0418(7) 0.0314(7) 0.0072(5) 0.0079(5) 0.0020(5)
Fe2 0.0513(7) 0.0381(7) 0.0236(6) 0.0045(5) 0.0149(5) -0.0001(5)
Cl1 0.0519(13) 0.0388(11) 0.0365(11) 0.0046(9) 0.0210(9) 0.0041(9)
P1 0.0327(11) 0.0344(11) 0.0351(12) 0.0097(9) 0.0127(9) 0.0039(9)
P2 0.0448(13) 0.0326(11) 0.0256(11) 0.0051(9) 0.0134(9) -0.0002(9)
F1 0.046(3) 0.058(3) 0.062(3) -0.006(3) 0.023(2) 0.003(2)
F2 0.041(3) 0.101(5) 0.097(5) -0.004(4) 0.033(3) 0.005(3)
F3 0.047(4) 0.087(4) 0.137(6) -0.001(4) 0.036(4) -0.020(3)
F4 0.064(4) 0.056(3) 0.081(4) 0.000(3) 0.014(3) -0.013(3)
F5 0.051(3) 0.044(3) 0.045(3) 0.002(2) 0.021(2) 0.003(2)
F6 0.046(4) 0.094(5) 0.134(6) -0.060(4) -0.009(4) 0.022(3)
F7 0.037(4) 0.173(8) 0.124(6) -0.068(6) 0.012(4) -0.009(4)
F8 0.072(4) 0.095(5) 0.079(4) -0.003(4) 0.003(3) -0.039(4)
F9 0.097(5) 0.044(3) 0.121(6) -0.021(4) -0.014(4) 0.000(3)
F10 0.057(4) 0.057(3) 0.110(5) -0.027(3) -0.005(3) 0.019(3)
N1 0.028(3) 0.044(4) 0.025(3) 0.009(3) 0.012(3) 0.003(3)
N2 0.027(3) 0.042(4) 0.020(3) 0.007(3) 0.010(3) -0.001(3)
C1 0.040(5) 0.039(4) 0.027(4) 0.010(3) 0.020(4) 0.004(3)
C2 0.040(5) 0.031(4) 0.025(4) 0.000(3) 0.014(3) 0.000(3)
C3 0.029(4) 0.044(5) 0.026(4) 0.008(4) 0.013(3) 0.003(3)
C4 0.038(5) 0.050(5) 0.037(5) 0.002(4) 0.004(4) 0.004(4)
C5 0.032(5) 0.081(7) 0.068(7) 0.018(6) 0.022(5) 0.004(5)
C6 0.036(5) 0.052(6) 0.079(7) 0.004(5) 0.018(5) -0.013(4)
C7 0.045(5) 0.045(5) 0.044(5) 0.006(4) 0.015(4) -0.009(4)
C8 0.030(5) 0.048(5) 0.039(5) 0.008(4) 0.012(4) 0.000(4)
C9 0.036(5) 0.033(4) 0.034(5) 0.009(4) 0.009(4) 0.001(3)
C10 0.041(5) 0.062(6) 0.038(5) -0.003(4) 0.008(4) 0.006(5)
C11 0.024(5) 0.093(8) 0.065(7) -0.006(6) 0.011(5) 0.003(5)
C12 0.046(6) 0.078(7) 0.041(6) 0.007(5) 0.001(4) -0.020(5)
C13 0.063(7) 0.038(5) 0.044(6) -0.001(4) -0.003(5) -0.012(5)
C14 0.036(5) 0.054(5) 0.037(5) 0.008(4) 0.002(4) 0.006(4)
C15 0.036(5) 0.050(5) 0.018(4) 0.008(4) 0.011(3) 0.001(4)
C16 0.056(6) 0.064(6) 0.032(5) 0.020(5) 0.006(4) -0.005(5)
C17 0.055(6) 0.093(8) 0.026(5) 0.016(5) 0.010(4) -0.003(5)
C18 0.049(6) 0.064(6) 0.042(5) -0.015(5) 0.007(4) -0.002(5)
C19 0.034(5) 0.047(5) 0.040(5) 0.000(4) 0.005(4) 0.004(4)
C20 0.031(4) 0.046(5) 0.038(5) 0.011(4) 0.013(4) 0.005(4)
C21 0.044(5) 0.047(5) 0.037(5) 0.010(4) 0.024(4) -0.004(4)
C22 0.040(5) 0.046(5) 0.080(7) 0.003(5) 0.023(5) -0.011(4)
C23 0.041(5) 0.058(6) 0.060(6) 0.006(5) 0.008(4) 0.005(4)
C24 0.043(5) 0.048(5) 0.044(5) 0.008(4) 0.010(4) 0.012(4)
C25 0.046(5) 0.036(4) 0.027(4) 0.009(3) 0.015(4) 0.004(4)
C26 0.057(6) 0.052(5) 0.025(4) 0.006(4) 0.020(4) 0.005(4)
C27 0.086(7) 0.047(5) 0.021(5) -0.009(4) 0.021(4) -0.013(5)
C28 0.056(6) 0.061(6) 0.033(5) 0.013(4) 0.000(4) -0.012(5)
C29 0.038(5) 0.042(5) 0.045(5) 0.015(4) 0.006(4) 0.000(4)
C30 0.046(5) 0.030(4) 0.028(4) 0.000(3) 0.020(4) -0.004(4)
C31 0.069(6) 0.041(5) 0.024(4) 0.004(4) 0.020(4) -0.005(4)
C32 0.077(7) 0.054(6) 0.032(5) 0.008(4) 0.030(5) -0.008(5)
C33 0.058(6) 0.061(6) 0.055(6) 0.002(5) 0.032(5) 0.000(5)
C34 0.049(5) 0.054(5) 0.033(5) 0.006(4) 0.009(4) -0.015(4)
C1A 0.044(5) 0.034(4) 0.034(5) 0.006(4) 0.016(4) 0.004(4)
C2A 0.051(6) 0.046(5) 0.055(6) 0.016(4) 0.014(4) 0.012(4)
C3A 0.060(7) 0.066(7) 0.065(7) 0.021(5) 0.025(5) 0.027(5)
C4A 0.118(10) 0.034(5) 0.048(6) 0.016(4) 0.032(6) 0.020(6)
C5A 0.077(7) 0.034(5) 0.062(6) 0.013(4) 0.040(5) 0.004(5)
C6A 0.052(5) 0.045(5) 0.039(5) 0.004(4) 0.027(4) 0.006(4)
C1B 0.038(5) 0.041(5) 0.036(5) 0.012(4) 0.014(4) 0.007(4)
C2B 0.060(6) 0.045(5) 0.047(6) 0.000(4) 0.025(5) -0.008(4)
C3B 0.063(7) 0.080(7) 0.047(6) 0.002(5) 0.018(5) 0.004(6)
C4B 0.054(6) 0.080(7) 0.055(6) 0.002(6) 0.030(5) 0.000(5)
C5B 0.043(6) 0.084(7) 0.045(6) 0.011(5) 0.015(4) -0.010(5)
C6B 0.048(5) 0.046(5) 0.029(4) 0.002(4) 0.017(4) -0.002(4)
C1C 0.058(6) 0.040(5) 0.015(4) 0.007(3) 0.016(4) 0.009(4)
C2C 0.060(6) 0.045(5) 0.043(5) 0.013(4) 0.020(4) 0.015(5)
C3C 0.073(7) 0.101(9) 0.038(6) 0.031(6) 0.024(5) 0.033(7)
C4C 0.130(11) 0.059(7) 0.029(5) 0.016(5) 0.043(6) 0.046(7)
C5C 0.109(9) 0.039(5) 0.038(6) 0.005(4) 0.035(6) 0.008(6)
C6C 0.085(7) 0.040(5) 0.022(4) 0.006(4) 0.019(4) 0.008(5)
C1D 0.051(5) 0.026(4) 0.038(5) 0.003(4) 0.010(4) -0.004(4)
C2D 0.050(5) 0.038(5) 0.039(5) 0.007(4) 0.013(4) -0.005(4)
C3D 0.064(7) 0.049(5) 0.033(5) -0.007(4) 0.013(4) -0.006(5)
C4D 0.068(7) 0.038(5) 0.033(5) -0.004(4) 0.000(4) 0.003(4)
C5D 0.046(6) 0.054(6) 0.059(7) 0.000(5) 0.013(5) 0.001(4)
C6D 0.046(5) 0.047(5) 0.035(5) 0.000(4) 0.009(4) -0.003(4)
C1S 0.065(9) 0.129(13) 0.175(16) -0.020(11) 0.039(10) 0.022(8)
Cl1A 0.181(5) 0.114(3) 0.238(7) 0.016(4) 0.112(5) 0.006(3)
Cl1B 0.121(3) 0.118(3) 0.160(4) 0.015(3) 0.022(3) -0.010(3)

loop_
_atom_type_symbol
_atom_type_description
_atom_type_scat_dispersion_real
_atom_type_scat_dispersion_imag
_atom_type_scat_source
C C 0.0033 0.0016 'International Tables Vol C Tables 4.2.6.8 and 6.1.1.4'
H H 0.0000 0.0000 'International Tables Vol C Tables 4.2.6.8 and 6.1.1.4'
N N 0.0061 0.0033 'International Tables Vol C Tables 4.2.6.8 and 6.1.1.4'
F F 0.0171 0.0103 'International Tables Vol C Tables 4.2.6.8 and 6.1.1.4'
P P 0.1023 0.0942 'International Tables Vol C Tables 4.2.6.8 and 6.1.1.4'
Fe Fe 0.3463 0.8444 'International Tables Vol C Tables 4.2.6.8 and 6.1.1.4'
Ni Ni 0.3393 1.1124 'International Tables Vol C Tables 4.2.6.8 and 6.1.1.4'
Cl Cl 0.1484 0.1585 'International Tables Vol C Tables 4.2.6.8 and 6.1.1.4'

loop_
_geom_angle_atom_site_label_1
_geom_angle_atom_site_label_2
_geom_angle_atom_site_label_3
_geom_angle
C1 Ni1 N2 148.5(3)
C1 Ni1 N1 44.2(3)
N2 Ni1 N1 104.6(2)
C1 Ni1 P1 98.1(2)
N2 Ni1 P1 112.86(18)
N1 Ni1 P1 142.28(18)
C1 Ni1 Ni2 123.1(2)
N2 Ni1 Ni2 40.22(18)
N1 Ni1 Ni2 94.00(17)
P1 Ni1 Ni2 111.28(6)
C2 Ni2 N2 44.5(3)
C2 Ni2 P2 102.5(2)
N2 Ni2 P2 146.99(18)
C2 Ni2 Cl1 156.0(2)
N2 Ni2 Cl1 111.63(17)
P2 Ni2 Cl1 101.38(8)
C2 Ni2 Ni1 71.7(2)
N2 Ni2 Ni1 40.08(17)
P2 Ni2 Ni1 144.31(7)
Cl1 Ni2 Ni1 89.56(6)
C16 Fe1 C20 119.5(4)
C16 Fe1 C21 154.4(3)
C20 Fe1 C21 41.5(3)
C16 Fe1 C23 126.9(4)
C20 Fe1 C23 68.9(3)
C21 Fe1 C23 68.6(4)
C16 Fe1 C15 41.1(3)
C20 Fe1 C15 105.8(3)
C21 Fe1 C15 118.4(3)
C23 Fe1 C15 163.7(3)
C16 Fe1 C24 108.1(4)
C20 Fe1 C24 40.8(3)
C21 Fe1 C24 69.1(3)
C23 Fe1 C24 41.0(3)
C15 Fe1 C24 125.1(3)
C16 Fe1 C19 68.1(3)
C20 Fe1 C19 124.5(3)
C21 Fe1 C19 106.4(3)
C23 Fe1 C19 155.1(4)
C15 Fe1 C19 40.5(3)
C24 Fe1 C19 162.1(3)
C16 Fe1 C22 163.5(4)
C20 Fe1 C22 68.9(4)
C21 Fe1 C22 40.9(3)
C23 Fe1 C22 39.9(4)
C15 Fe1 C22 154.3(3)
C24 Fe1 C22 68.1(4)
C19 Fe1 C22 120.5(4)
C16 Fe1 C17 41.2(4)
C20 Fe1 C17 155.7(4)
C21 Fe1 C17 162.1(4)
C23 Fe1 C17 108.9(4)
C15 Fe1 C17 69.2(3)
C24 Fe1 C17 121.5(4)
C19 Fe1 C17 67.9(4)
C22 Fe1 C17 126.0(4)
C16 Fe1 C18 66.9(4)
C20 Fe1 C18 162.8(4)
C21 Fe1 C18 126.0(4)
C23 Fe1 C18 121.6(4)
C15 Fe1 C18 67.8(3)
C24 Fe1 C18 155.8(4)
C19 Fe1 C18 40.4(3)
C22 Fe1 C18 109.5(4)
C17 Fe1 C18 39.0(4)
C30 Fe2 C29 109.6(3)
C30 Fe2 C25 106.9(3)
C29 Fe2 C25 41.0(3)
C30 Fe2 C33 68.9(3)
C29 Fe2 C33 176.3(4)
C25 Fe2 C33 135.7(4)
C30 Fe2 C26 135.8(3)
C29 Fe2 C26 68.7(3)
C25 Fe2 C26 41.5(3)
C33 Fe2 C26 109.9(4)
C30 Fe2 C31 41.8(3)
C29 Fe2 C31 112.5(3)
C25 Fe2 C31 137.9(3)
C33 Fe2 C31 68.8(4)
C26 Fe2 C31 177.4(3)
C30 Fe2 C28 140.2(4)
C29 Fe2 C28 40.8(3)
C25 Fe2 C28 69.1(3)
C33 Fe2 C28 142.3(4)
C26 Fe2 C28 68.0(4)
C31 Fe2 C28 114.4(4)
C30 Fe2 C34 40.7(3)
C29 Fe2 C34 135.5(3)
C25 Fe2 C34 106.0(3)
C33 Fe2 C34 41.2(3)
C26 Fe2 C34 108.0(4)
C31 Fe2 C34 69.5(4)
C28 Fe2 C34 175.0(3)
C30 Fe2 C32 67.8(3)
C29 Fe2 C32 143.6(4)
C25 Fe2 C32 173.3(3)
C33 Fe2 C32 39.4(4)
C26 Fe2 C32 139.8(3)
C31 Fe2 C32 40.3(3)
C28 Fe2 C32 117.6(4)
C34 Fe2 C32 67.4(3)
C30 Fe2 C27 176.0(3)
C29 Fe2 C27 68.8(4)
C25 Fe2 C27 69.5(3)
C33 Fe2 C27 112.5(4)
C26 Fe2 C27 40.4(3)
C31 Fe2 C27 142.1(3)
C28 Fe2 C27 40.7(4)
C34 Fe2 C27 137.9(4)
C32 Fe2 C27 115.7(3)
C20 P1 C1B 104.9(4)
C20 P1 C1A 102.8(4)
C1B P1 C1A 99.6(3)
C20 P1 Ni1 110.3(3)
C1B P1 Ni1 120.5(3)
C1A P1 Ni1 116.7(3)
C1C P2 C1D 103.3(4)
C1C P2 C30 101.9(3)
C1D P2 C30 104.2(4)
C1C P2 Ni2 114.9(3)
C1D P2 Ni2 114.8(3)
C30 P2 Ni2 116.0(2)
C3 N1 C1 121.1(6)
C3 N1 Ni1 124.7(5)
C1 N1 Ni1 65.8(3)
C9 N2 C2 117.6(6)
C9 N2 Ni1 114.5(4)
C2 N2 Ni1 122.1(4)
C9 N2 Ni2 127.6(5)
C2 N2 Ni2 66.5(4)
Ni1 N2 Ni2 99.7(3)
N1 C1 C15 118.9(6)
N1 C1 Ni1 70.0(4)
C15 C1 Ni1 120.4(5)
C25 C2 N2 124.0(6)
C25 C2 Ni2 118.5(5)
N2 C2 Ni2 69.1(4)
C8 C3 N1 126.1(6)
C8 C3 C4 114.4(7)
N1 C3 C4 119.4(7)
F1 C4 C5 119.6(8)
F1 C4 C3 118.4(7)
C5 C4 C3 122.0(8)
F2 C5 C6 120.8(8)
F2 C5 C4 119.1(9)
C6 C5 C4 120.1(8)
F3 C6 C7 120.5(8)
F3 C6 C5 119.6(8)
C7 C6 C5 119.8(8)
F4 C7 C6 119.8(8)
F4 C7 C8 120.4(8)
C6 C7 C8 119.7(8)
C7 C8 F5 118.0(7)
C7 C8 C3 123.9(7)
F5 C8 C3 118.0(6)
C10 C9 C14 114.0(7)
C10 C9 N2 125.6(7)
C14 C9 N2 120.0(7)
F6 C10 C11 116.8(8)
F6 C10 C9 120.0(8)
C11 C10 C9 123.1(9)
C10 C11 C12 122.0(9)
C10 C11 F7 120.2(10)
C12 C11 F7 117.7(9)
F8 C12 C11 121.9(9)
F8 C12 C13 121.0(10)
C11 C12 C13 117.0(8)
F9 C13 C14 120.0(9)
F9 C13 C12 119.5(8)
C14 C13 C12 120.5(9)
F10 C14 C13 118.3(8)
F10 C14 C9 118.4(7)
C13 C14 C9 123.2(8)
C19 C15 C16 106.6(7)
C19 C15 C1 129.0(7)
C16 C15 C1 124.3(7)
C19 C15 Fe1 69.9(4)
C16 C15 Fe1 69.0(4)
C1 C15 Fe1 126.3(5)
C15 C16 C17 108.5(8)
C15 C16 Fe1 69.9(4)
C17 C16 Fe1 70.4(5)
C18 C17 C16 106.8(8)
C18 C17 Fe1 70.7(5)
C16 C17 Fe1 68.5(5)
C17 C18 C19 110.3(8)
C17 C18 Fe1 70.3(6)
C19 C18 Fe1 69.2(5)
C15 C19 C18 107.7(8)
C15 C19 Fe1 69.6(5)
C18 C19 Fe1 70.4(5)
C24 C20 C21 107.8(7)
C24 C20 P1 129.1(6)
C21 C20 P1 122.9(6)
C24 C20 Fe1 70.1(5)
C21 C20 Fe1 69.5(4)
P1 C20 Fe1 121.4(4)
C22 C21 C20 106.9(7)
C22 C21 Fe1 70.0(5)
C20 C21 Fe1 69.0(4)
C23 C22 C21 109.0(8)
C23 C22 Fe1 69.7(5)
C21 C22 Fe1 69.1(4)
C22 C23 C24 108.5(8)
C22 C23 Fe1 70.4(5)
C24 C23 Fe1 69.6(5)
C20 C24 C23 107.8(8)
C20 C24 Fe1 69.1(4)
C23 C24 Fe1 69.4(5)
C29 C25 C26 106.5(7)
C29 C25 C2 128.7(7)
C26 C25 C2 123.8(7)
C29 C25 Fe2 69.4(4)
C26 C25 Fe2 69.9(4)
C2 C25 Fe2 116.8(5)
C27 C26 C25 109.1(8)
C27 C26 Fe2 70.6(5)
C25 C26 Fe2 68.6(4)
C26 C27 C28 107.0(7)
C26 C27 Fe2 69.0(5)
C28 C27 Fe2 69.0(5)
C29 C28 C27 108.4(7)
C29 C28 Fe2 68.7(5)
C27 C28 Fe2 70.3(5)
C28 C29 C25 108.9(8)
C28 C29 Fe2 70.5(5)
C25 C29 Fe2 69.6(4)
C34 C30 C31 108.8(7)
C34 C30 P2 124.8(6)
C31 C30 P2 126.0(6)
C34 C30 Fe2 70.6(4)
C31 C30 Fe2 69.9(4)
P2 C30 Fe2 119.3(4)
C32 C31 C30 105.0(8)
C32 C31 Fe2 70.1(5)
C30 C31 Fe2 68.2(4)
C33 C32 C31 111.3(8)
C33 C32 Fe2 69.6(5)
C31 C32 Fe2 69.5(5)
C32 C33 C34 107.8(8)
C32 C33 Fe2 71.0(5)
C34 C33 Fe2 69.8(5)
C30 C34 C33 107.0(8)
C30 C34 Fe2 68.7(5)
C33 C34 Fe2 68.9(5)
C6A C1A C2A 119.3(8)
C6A C1A P1 121.6(6)
C2A C1A P1 118.9(6)
C3A C2A C1A 118.8(9)
C2A C3A C4A 121.2(9)
C5A C4A C3A 119.7(8)
C4A C5A C6A 120.1(9)
C1A C6A C5A 120.8(8)
C2B C1B C6B 117.9(7)
C2B C1B P1 119.4(6)
C6B C1B P1 122.7(6)
C3B C2B C1B 121.4(8)
C2B C3B C4B 119.4(10)
C5B C4B C3B 120.5(9)
C4B C5B C6B 121.5(9)
C5B C6B C1B 119.1(8)
C2C C1C C6C 117.6(8)
C2C C1C P2 119.8(6)
C6C C1C P2 122.5(7)
C3C C2C C1C 121.3(9)
C4C C3C C2C 120.3(10)
C3C C4C C5C 118.8(9)
C6C C5C C4C 121.0(9)
C5C C6C C1C 120.9(9)
C6D C1D C2D 117.3(8)
C6D C1D P2 123.8(6)
C2D C1D P2 118.7(6)
C3D C2D C1D 120.8(8)
C4D C3D C2D 121.5(9)
C3D C4D C5D 120.4(8)
C6D C5D C4D 118.1(9)
C1D C6D C5D 121.9(8)
Cl1B C1S Cl1A 115.0(7)
C4S C3S C2S 87.2(15)
C5S C4S C3S 87.8(15)
C4S C5S C6S 86.7(14)
C5S C6S C7S 86.2(14)

loop_
_geom_bond_atom_site_label_1
_geom_bond_atom_site_label_2
_geom_bond_distance
Ni1 C1 1.901(7)
Ni1 N2 1.934(6)
Ni1 N1 1.959(6)
Ni1 P1 2.141(2)
Ni1 Ni2 2.9607(13)
Ni2 C2 1.904(7)
Ni2 N2 1.940(6)
Ni2 P2 2.148(2)
Ni2 Cl1 2.265(2)
Fe1 C16 2.023(8)
Fe1 C20 2.025(8)
Fe1 C21 2.032(7)
Fe1 C23 2.034(9)
Fe1 C15 2.035(7)
Fe1 C24 2.037(8)
Fe1 C19 2.038(8)
Fe1 C22 2.044(8)
Fe1 C17 2.049(9)
Fe1 C18 2.053(9)
Fe2 C30 2.019(7)
Fe2 C29 2.019(8)
Fe2 C25 2.021(7)
Fe2 C33 2.032(9)
Fe2 C26 2.038(8)
Fe2 C31 2.042(8)
Fe2 C28 2.043(8)
Fe2 C34 2.044(8)
Fe2 C32 2.050(8)
Fe2 C27 2.059(8)
P1 C20 1.816(8)
P1 C1B 1.827(8)
P1 C1A 1.848(8)
P2 C1C 1.809(8)
P2 C1D 1.828(8)
P2 C30 1.834(7)
F1 C4 1.337(10)
F2 C5 1.356(10)
F3 C6 1.343(9)
F4 C7 1.327(10)
F5 C8 1.363(9)
F6 C10 1.344(11)
F7 C11 1.367(11)
F8 C12 1.345(10)
F9 C13 1.327(10)
F10 C14 1.338(9)
N1 C3 1.402(9)
N1 C1 1.453(9)
N2 C9 1.410(9)
N2 C2 1.455(9)
C1 C15 1.470(10)
C2 C25 1.446(10)
C3 C8 1.381(11)
C3 C4 1.408(11)
C4 C5 1.366(12)
C5 C6 1.366(14)
C6 C7 1.352(12)
C7 C8 1.354(11)
C9 C10 1.359(11)
C9 C14 1.406(12)
C10 C11 1.353(13)
C11 C12 1.363(14)
C12 C13 1.366(13)
C13 C14 1.356(12)
C15 C19 1.410(11)
C15 C16 1.424(10)
C16 C17 1.431(13)
C17 C18 1.369(13)
C18 C19 1.413(11)
C20 C24 1.417(11)
C20 C21 1.437(11)
C21 C22 1.425(12)
C22 C23 1.390(13)
C23 C24 1.427(12)
C25 C29 1.416(10)
C25 C26 1.440(10)
C26 C27 1.414(11)
C27 C28 1.426(13)
C28 C29 1.416(12)
C30 C34 1.414(11)
C30 C31 1.450(11)
C31 C32 1.411(12)
C32 C33 1.376(13)
C33 C34 1.435(12)
C1A C6A 1.365(11)
C1A C2A 1.384(11)
C2A C3A 1.359(12)
C3A C4A 1.373(14)
C4A C5A 1.342(13)
C5A C6A 1.366(12)
C1B C2B 1.401(12)
C1B C6B 1.405(11)
C2B C3B 1.370(13)
C3B C4B 1.375(13)
C4B C5B 1.353(14)
C5B C6B 1.383(11)
C1C C2C 1.394(11)
C1C C6C 1.394(11)
C2C C3C 1.393(12)
C3C C4C 1.366(15)
C4C C5C 1.402(14)
C5C C6C 1.366(12)
C1D C6D 1.375(11)
C1D C2D 1.387(11)
C2D C3D 1.376(11)
C3D C4D 1.320(12)
C4D C5D 1.399(13)
C5D C6D 1.391(12)
C1S Cl1B 1.656(15)
C1S Cl1A 1.714(15)
C2S C3S 1.561(19)
C3S C4S 1.541(19)
C4S C5S 1.533(19)
C5S C6S 1.56(2)
C6S C7S 1.568(19)
